data_2022718
loop_
_publ_author_name
'Archana, Sreeramapura D.'
'Foro, Sabine'
'Yathirajan, Hemmige S.'
'Kiran Kumar, Haruvegowda'
'Balerao, Rishik'
'Butcher, Ray J.'

_publ_section_title
;
 Syntheses, crystal structures and Hirshfeld surface analysis of three
 salts of 1-(4-nitro-phenyl)-piperazine.
;
_journal_issue 'Pt 4'
_journal_name_full 'Acta crystallographica. Section E, Crystallographic communications'
_journal_page_first 373
_journal_page_last 379
_journal_paper_doi 10.1107/S2056989023002517
_journal_volume 79
_journal_year 2023
_chemical_formula_iupac '2C10 H14 N3 O2 +, 2C7 H4 F O2 -, 3H2 O'
_chemical_formula_moiety '2(C10 H14 N3 O2 +), 2(C7 H4 F O2 -), 3(H2 O)'
_chemical_formula_sum 'C34 H42 F2 N6 O11'
_chemical_formula_weight 748.73
_chemical_name_systematic
;
Bis[4-(4-nitrophenyl)piperazin-1-ium] bis(4-fluorobenzoate) trihydrate
;
_space_group_crystal_system monoclinic
_space_group_IT_number 14
_space_group_name_Hall '-P 2yn'
_space_group_name_H-M_alt 'P 1 21/n 1'
_atom_sites_solution_hydrogens mixed
_atom_sites_solution_primary dual
_atom_sites_solution_secondary difmap
_audit_creation_method SHELXL-2018/3
_cell_angle_alpha 90
_cell_angle_beta 104.170(10)
_cell_angle_gamma 90
_cell_formula_units_Z 4
_cell_length_a 16.882(2)
_cell_length_b 9.7190(10)
_cell_length_c 23.445(4)
_cell_measurement_reflns_used 3000
_cell_measurement_temperature 293(2)
_cell_measurement_theta_max 27.92
_cell_measurement_theta_min 2.66
_cell_volume 3729.7(9)
_computing_cell_refinement
;
CrysAlis RED (Oxford Diffraction, 2009)
;
_computing_data_collection
;
CrysAlis CCD  (Oxford Diffraction, 2009)
;
_computing_data_reduction
;
CrysAlis RED (Oxford Diffraction, 2009)
;
_computing_molecular_graphics
;
SHELXTL (Sheldrick, 2008)
;
_computing_publication_material
;
SHELXTL (Sheldrick, 2008)
;
_computing_structure_refinement
;
<i>SHELXL2018/3</i> (Sheldrick, 2015b)
;
_computing_structure_solution
;
<i>SHELXT</i> (Sheldrick, 2015a)
;
_diffrn_ambient_temperature 293(2)
_diffrn_measured_fraction_theta_full 0.988
_diffrn_measured_fraction_theta_max 0.987
_diffrn_measurement_device_type
;
Oxford Diffraction Xcalibur with Sapphire CCD
;
_diffrn_measurement_method
;
Rotation method data acquisition using \w scans.
;
_diffrn_radiation_type MoK\a
_diffrn_radiation_wavelength 0.71073
_diffrn_reflns_av_R_equivalents 0.0633
_diffrn_reflns_av_unetI/netI 0.1176
_diffrn_reflns_limit_h_max 20
_diffrn_reflns_limit_h_min -18
_diffrn_reflns_limit_k_max 11
_diffrn_reflns_limit_k_min -10
_diffrn_reflns_limit_l_max 28
_diffrn_reflns_limit_l_min -27
_diffrn_reflns_number 14552
_diffrn_reflns_theta_full 25.242
_diffrn_reflns_theta_max 25.346
_diffrn_reflns_theta_min 2.671
_diffrn_source 'Enhance (Mo) X-ray Source'
_exptl_absorpt_coefficient_mu 0.107
_exptl_absorpt_correction_T_max 1.00000
_exptl_absorpt_correction_T_min 0.88736
_exptl_absorpt_correction_type multi-scan
_exptl_absorpt_process_details
;
(CrysAlis RED; Oxford Diffraction, 2009)
;
_exptl_crystal_colour yellow
_exptl_crystal_density_diffrn 1.333
_exptl_crystal_description prism
_exptl_crystal_F_000 1576
_exptl_crystal_size_max 0.320
_exptl_crystal_size_mid 0.160
_exptl_crystal_size_min 0.140
_refine_diff_density_max 0.192
_refine_diff_density_min -0.177
_refine_ls_extinction_method none
_refine_ls_goodness_of_fit_ref 1.057
_refine_ls_hydrogen_treatment mixed
_refine_ls_matrix_type full
_refine_ls_number_parameters 508
_refine_ls_number_reflns 6755
_refine_ls_number_restraints 10
_refine_ls_restrained_S_all 1.057
_refine_ls_R_factor_all 0.2405
_refine_ls_R_factor_gt 0.0891
_refine_ls_shift/su_max 0.000
_refine_ls_shift/su_mean 0.000
_refine_ls_structure_factor_coef Fsqd
_refine_ls_weighting_details 'w=1/[\s^2^(Fo^2^)+(0.0366P)^2^+1.3296P] where P=(Fo^2^+2Fc^2^)/3'
_refine_ls_weighting_scheme calc
_refine_ls_wR_factor_gt 0.1181
_refine_ls_wR_factor_ref 0.1536
_reflns_number_gt 2429
_reflns_number_total 6755
_reflns_threshold_expression 'I > 2\s(I)'
_cod_data_source_file vm2276sup1.cif
_cod_data_source_block 2
_cod_depositor_comments 'Adding full bibliography for 2022717--2022719.cif.'
_cod_original_sg_symbol_H-M 'P 21/n'
_cod_database_code 2022718
_cod_database_fobs_code 2022718
_shelx_space_group_comment
;
The symmetry employed for this shelxl refinement is uniquely defined
by the following loop, which should always be used as a source of
symmetry information in preference to the above space-group names.
They are only intended as comments.
;
_shelx_estimated_absorpt_t_min 0.967
_shelx_estimated_absorpt_t_max 0.985

loop_
_space_group_symop_operation_xyz
'x, y, z'
'-x+1/2, y+1/2, -z+1/2'
'-x, -y, -z'
'x-1/2, -y-1/2, z-1/2'

loop_
_atom_site_type_symbol
_atom_site_label
_atom_site_fract_x
_atom_site_fract_y
_atom_site_fract_z
_atom_site_U_iso_or_equiv
_atom_site_adp_type
_atom_site_calc_flag
_atom_site_occupancy
_atom_site_disorder_assembly
_atom_site_disorder_group
O O1C -0.0312(2) 0.0993(6) 0.05767(19) 0.1313(19) Uani d 1 . .
O O2C -0.0276(2) 0.3166(5) 0.07469(19) 0.1200(17) Uani d 1 . .
N N1C 0.3330(2) 0.2257(4) 0.05682(18) 0.0771(13) Uani d 1 . .
N N2C 0.5029(2) 0.2032(6) 0.10503(19) 0.0755(13) Uani d 1 . .
H H2CA 0.525(3) 0.228(5) 0.0755(15) 0.091 Uiso d 1 . .
H H2CB 0.5443(19) 0.181(4) 0.1336(15) 0.091 Uiso d 1 . .
N N3C 0.0042(3) 0.2079(7) 0.0642(2) 0.0969(18) Uani d 1 . .
C C1C 0.2521(3) 0.2222(5) 0.05718(18) 0.0548(12) Uani d 1 . .
C C2C 0.2079(3) 0.1001(5) 0.0481(2) 0.0711(15) Uani d 1 . .
H H2C 0.233224 0.019457 0.040707 0.085 Uiso calc 1 . .
C C3C 0.1267(3) 0.0971(6) 0.0501(2) 0.0772(16) Uani d 1 . .
H H3C 0.097724 0.014854 0.044109 0.093 Uiso calc 1 . .
C C4C 0.0892(3) 0.2159(7) 0.0607(2) 0.0682(15) Uani d 1 . .
C C5C 0.1305(3) 0.3366(6) 0.0683(2) 0.0733(15) Uani d 1 . .
H H5C 0.104210 0.417170 0.074714 0.088 Uiso calc 1 . .
C C6C 0.2101(3) 0.3398(5) 0.0666(2) 0.0683(14) Uani d 1 . .
H H6C 0.237594 0.423523 0.071920 0.082 Uiso calc 1 . .
C C7C 0.3781(3) 0.1119(5) 0.0402(2) 0.0780(16) Uani d 1 . .
H H7CA 0.395409 0.135654 0.004936 0.094 Uiso calc 1 . .
H H7CB 0.343097 0.031626 0.031706 0.094 Uiso calc 1 . .
C C8C 0.4513(3) 0.0795(5) 0.0889(2) 0.0778(15) Uani d 1 . .
H H8CA 0.433740 0.046830 0.122885 0.093 Uiso calc 1 . .
H H8CB 0.482818 0.007113 0.076378 0.093 Uiso calc 1 . .
C C9C 0.4560(3) 0.3197(6) 0.1201(2) 0.0896(18) Uani d 1 . .
H H9CA 0.490449 0.400734 0.127955 0.107 Uiso calc 1 . .
H H9CB 0.438091 0.298123 0.155397 0.107 Uiso calc 1 . .
C C10C 0.3834(3) 0.3483(5) 0.0706(3) 0.0967(19) Uani d 1 . .
H H10A 0.351600 0.422484 0.081479 0.116 Uiso calc 1 . .
H H10B 0.401437 0.376935 0.036203 0.116 Uiso calc 1 . .
F F1D 0.80958(18) 0.2961(4) -0.15139(13) 0.1174(11) Uani d 1 . .
O O3D 0.56389(18) 0.2765(4) 0.01163(13) 0.0890(12) Uani d 1 . .
O O4D 0.68138(17) 0.2812(3) 0.07894(14) 0.0732(9) Uani d 1 . .
C C11D 0.6858(2) 0.2799(4) -0.02171(19) 0.0491(11) Uani d 1 . .
C C12D 0.6447(3) 0.2743(5) -0.0801(2) 0.0695(14) Uani d 1 . .
H H12D 0.588034 0.266742 -0.090222 0.083 Uiso calc 1 . .
C C13D 0.6866(3) 0.2796(5) -0.1238(2) 0.0842(17) Uani d 1 . .
H H13D 0.658864 0.276926 -0.163259 0.101 Uiso calc 1 . .
C C14D 0.7692(3) 0.2888(5) -0.1075(2) 0.0737(15) Uani d 1 . .
C C15D 0.8119(3) 0.2932(5) -0.0508(2) 0.0707(14) Uani d 1 . .
H H15D 0.868565 0.299146 -0.041181 0.085 Uiso calc 1 . .
C C16D 0.7698(3) 0.2886(5) -0.0074(2) 0.0629(13) Uani d 1 . .
H H16D 0.798341 0.291399 0.031866 0.075 Uiso calc 1 . .
C C17D 0.6400(3) 0.2786(5) 0.0263(2) 0.0595(13) Uani d 1 . .
O O2B 0.3231(2) 0.2769(5) 0.20682(17) 0.1045(14) Uani d 1 . .
O O1B 0.3290(2) 0.0563(5) 0.20074(18) 0.1105(15) Uani d 1 . .
N N1B -0.0349(2) 0.1235(4) 0.21687(19) 0.0790(13) Uani d 1 . .
N N2B -0.2044(2) 0.1456(5) 0.16528(17) 0.0588(11) Uani d 1 . .
H H2BA -0.2443(18) 0.172(4) 0.1358(13) 0.071 Uiso d 1 . .
H H2BB -0.227(2) 0.120(4) 0.1942(13) 0.071 Uiso d 1 . .
N N3B 0.2917(3) 0.1638(6) 0.20481(18) 0.0761(14) Uani d 1 . .
C C1B 0.0441(3) 0.1348(5) 0.21270(19) 0.0566(13) Uani d 1 . .
C C2B 0.0898(3) 0.0181(5) 0.2067(2) 0.0733(15) Uani d 1 . .
H H2B 0.065666 -0.068307 0.204790 0.088 Uiso calc 1 . .
C C3B 0.1698(3) 0.0287(6) 0.2037(2) 0.0735(15) Uani d 1 . .
H H3B 0.199054 -0.050062 0.199530 0.088 Uiso calc 1 . .
C C4B 0.2063(3) 0.1544(7) 0.20692(19) 0.0605(14) Uani d 1 . .
C C5B 0.1634(3) 0.2711(5) 0.21249(18) 0.0651(14) Uani d 1 . .
H H5B 0.188542 0.356672 0.214251 0.078 Uiso calc 1 . .
C C6B 0.0836(3) 0.2623(5) 0.21548(18) 0.0640(14) Uani d 1 . .
H H6B 0.055117 0.342280 0.219424 0.077 Uiso calc 1 . .
C C7B -0.0848(3) -0.0001(5) 0.2001(2) 0.0835(16) Uani d 1 . .
H H7BA -0.104035 -0.032659 0.233468 0.100 Uiso calc 1 . .
H H7BB -0.051975 -0.072114 0.188784 0.100 Uiso calc 1 . .
C C8B -0.1567(3) 0.0313(5) 0.1496(2) 0.0746(15) Uani d 1 . .
H H8BA -0.137606 0.055819 0.115176 0.090 Uiso calc 1 . .
H H8BB -0.191039 -0.049624 0.140231 0.090 Uiso calc 1 . .
C C9B -0.1539(3) 0.2701(5) 0.1840(2) 0.0664(14) Uani d 1 . .
H H9BA -0.186574 0.340691 0.196546 0.080 Uiso calc 1 . .
H H9BB -0.134516 0.305835 0.151264 0.080 Uiso calc 1 . .
C C10B -0.0822(3) 0.2335(5) 0.2341(2) 0.0730(15) Uani d 1 . .
H H10C -0.047802 0.313746 0.245332 0.088 Uiso calc 1 . .
H H10D -0.101734 0.204666 0.267845 0.088 Uiso calc 1 . .
F F1A -0.49683(18) 0.1699(4) 0.43216(14) 0.1397(14) Uani d 1 . .
O O4A -0.38370(18) 0.0984(4) 0.19821(14) 0.0888(11) Uani d 1 . .
O O3A -0.26382(17) 0.0937(3) 0.26186(12) 0.0729(10) Uani d 1 . .
C C11A -0.3810(2) 0.1255(4) 0.29882(19) 0.0477(11) Uani d 1 . .
C C16A -0.4654(3) 0.1210(4) 0.2880(2) 0.0600(13) Uani d 1 . .
H H16A -0.496139 0.108480 0.249617 0.072 Uiso calc 1 . .
C C15A -0.5051(3) 0.1346(5) 0.3326(2) 0.0745(15) Uani d 1 . .
H H15A -0.561728 0.129803 0.325026 0.089 Uiso calc 1 . .
C C14A -0.4589(3) 0.1549(6) 0.3875(2) 0.0849(17) Uani d 1 . .
C C13A -0.3756(3) 0.1629(6) 0.4012(2) 0.0885(18) Uani d 1 . .
H H13A -0.345964 0.178267 0.439690 0.106 Uiso calc 1 . .
C C12A -0.3368(3) 0.1473(5) 0.3559(2) 0.0666(14) Uani d 1 . .
H H12A -0.280128 0.151696 0.364060 0.080 Uiso calc 1 . .
C C17A -0.3395(3) 0.1061(5) 0.2497(2) 0.0585(13) Uani d 1 . .
O O5 0.6374(2) 0.4752(4) 0.15259(17) 0.0930(12) Uani d 1 . .
H H5A 0.678(2) 0.513(5) 0.1756(19) 0.112 Uiso d 1 . .
H H5D 0.653(3) 0.419(4) 0.131(2) 0.112 Uiso d 1 . .
O O6 0.3427(3) 0.0628(6) -0.1109(2) 0.1407(17) Uani d 1 . .
H H6A 0.349(4) 0.042(7) -0.1444(15) 0.169 Uiso d 1 . .
H H6D 0.371(4) 0.135(4) -0.106(3) 0.169 Uiso d 1 . .
O O7 0.4318(3) 0.3010(5) -0.0864(3) 0.1502(18) Uani d 1 . .
H H7A 0.473(3) 0.311(7) -0.059(2) 0.180 Uiso d 1 . .
H H7B 0.414(4) 0.373(4) -0.104(3) 0.180 Uiso d 1 . .

loop_
_atom_site_aniso_label
_atom_site_aniso_U_11
_atom_site_aniso_U_22
_atom_site_aniso_U_33
_atom_site_aniso_U_12
_atom_site_aniso_U_13
_atom_site_aniso_U_23
O1C 0.077(3) 0.203(5) 0.119(4) -0.059(3) 0.032(2) -0.048(4)
O2C 0.064(3) 0.187(5) 0.111(4) 0.008(3) 0.025(2) -0.019(4)
N1C 0.045(3) 0.063(3) 0.120(4) 0.003(2) 0.014(2) -0.015(3)
N2C 0.043(3) 0.123(4) 0.060(3) 0.001(3) 0.012(2) 0.013(3)
N3C 0.062(4) 0.165(6) 0.060(3) -0.010(4) 0.010(3) -0.029(4)
C1C 0.041(3) 0.065(3) 0.052(3) -0.002(3) 0.000(2) 0.002(3)
C2C 0.055(3) 0.075(4) 0.080(4) -0.008(3) 0.012(3) -0.012(3)
C3C 0.059(4) 0.091(5) 0.078(4) -0.026(3) 0.011(3) -0.013(3)
C4C 0.040(3) 0.111(5) 0.051(3) -0.003(4) 0.007(2) -0.009(4)
C5C 0.053(3) 0.091(5) 0.073(4) 0.010(3) 0.010(3) -0.003(3)
C6C 0.049(3) 0.065(4) 0.088(4) 0.003(3) 0.013(3) 0.000(3)
C7C 0.052(3) 0.088(4) 0.090(4) 0.003(3) 0.011(3) -0.019(3)
C8C 0.058(3) 0.089(4) 0.089(4) 0.009(3) 0.022(3) 0.007(3)
C9C 0.063(4) 0.103(5) 0.110(5) -0.023(3) 0.035(3) -0.025(4)
C10C 0.054(3) 0.069(4) 0.162(6) -0.001(3) 0.017(3) 0.004(4)
F1D 0.107(2) 0.179(3) 0.084(2) -0.010(2) 0.0579(19) -0.012(2)
O3D 0.048(2) 0.157(3) 0.063(2) 0.004(2) 0.0152(17) 0.019(2)
O4D 0.065(2) 0.100(3) 0.054(2) 0.0097(18) 0.0136(17) 0.009(2)
C11D 0.045(3) 0.053(3) 0.050(3) 0.000(2) 0.014(2) 0.005(3)
C12D 0.056(3) 0.090(4) 0.059(4) -0.005(3) 0.009(3) -0.008(3)
C13D 0.084(4) 0.124(5) 0.048(3) -0.010(4) 0.024(3) -0.017(3)
C14D 0.073(4) 0.090(4) 0.074(4) -0.006(3) 0.048(3) -0.008(4)
C15D 0.058(3) 0.085(4) 0.069(4) 0.003(3) 0.016(3) 0.002(4)
C16D 0.058(3) 0.080(4) 0.054(3) 0.004(3) 0.019(3) 0.011(3)
C17D 0.056(3) 0.072(4) 0.050(3) 0.004(3) 0.012(3) 0.008(3)
O2B 0.073(3) 0.147(4) 0.101(3) -0.043(3) 0.036(2) -0.035(3)
O1B 0.055(2) 0.145(4) 0.134(4) 0.022(2) 0.028(2) 0.016(3)
N1B 0.041(2) 0.065(3) 0.131(4) -0.004(2) 0.020(2) -0.014(3)
N2B 0.047(3) 0.074(3) 0.056(3) 0.008(3) 0.0141(19) 0.009(3)
N3B 0.051(3) 0.123(5) 0.054(3) -0.006(3) 0.012(2) 0.001(3)
C1B 0.039(3) 0.065(4) 0.059(3) 0.007(3) -0.001(2) 0.002(3)
C2B 0.044(3) 0.069(4) 0.103(4) 0.002(3) 0.010(3) 0.009(3)
C3B 0.052(3) 0.080(4) 0.085(4) 0.011(3) 0.010(3) 0.006(3)
C4B 0.038(3) 0.091(4) 0.050(3) -0.008(3) 0.005(2) 0.002(3)
C5B 0.060(3) 0.078(4) 0.054(3) -0.010(3) 0.009(2) -0.005(3)
C6B 0.053(3) 0.069(4) 0.068(4) -0.002(3) 0.010(2) -0.010(3)
C7B 0.049(3) 0.066(4) 0.137(5) 0.002(3) 0.025(3) 0.003(4)
C8B 0.057(3) 0.074(4) 0.100(4) -0.004(3) 0.033(3) -0.017(3)
C9B 0.060(3) 0.060(3) 0.081(4) 0.004(3) 0.021(3) 0.001(3)
C10B 0.052(3) 0.082(4) 0.086(4) 0.004(3) 0.018(3) -0.014(3)
F1A 0.100(2) 0.246(4) 0.090(2) -0.018(2) 0.055(2) -0.043(3)
O4A 0.067(2) 0.145(3) 0.051(2) 0.020(2) 0.0076(18) -0.003(2)
O3A 0.0438(19) 0.116(3) 0.061(2) 0.0097(18) 0.0175(16) 0.012(2)
C11A 0.042(3) 0.052(3) 0.048(3) 0.001(2) 0.010(2) 0.000(3)
C16A 0.055(3) 0.070(3) 0.054(3) -0.001(3) 0.010(2) -0.005(3)
C15A 0.055(3) 0.102(4) 0.070(4) -0.013(3) 0.021(3) -0.018(4)
C14A 0.068(4) 0.131(5) 0.069(4) -0.011(4) 0.043(3) -0.023(4)
C13A 0.075(4) 0.141(5) 0.050(3) -0.012(4) 0.017(3) -0.024(4)
C12A 0.055(3) 0.090(4) 0.053(3) -0.005(3) 0.010(3) -0.009(3)
C17A 0.055(3) 0.072(4) 0.050(3) 0.007(3) 0.016(3) 0.007(3)
O5 0.061(2) 0.112(3) 0.100(3) -0.002(2) 0.008(2) -0.036(3)
O6 0.115(3) 0.170(5) 0.149(4) -0.041(3) 0.056(3) -0.068(4)
O7 0.122(4) 0.128(4) 0.156(5) -0.024(3) -0.050(3) 0.019(4)

loop_
_atom_type_symbol
_atom_type_description
_atom_type_scat_dispersion_real
_atom_type_scat_dispersion_imag
_atom_type_scat_source
C C 0.0033 0.0016 'International Tables Vol C Tables 4.2.6.8 and 6.1.1.4'
H H 0.0000 0.0000 'International Tables Vol C Tables 4.2.6.8 and 6.1.1.4'
F F 0.0171 0.0103 'International Tables Vol C Tables 4.2.6.8 and 6.1.1.4'
N N 0.0061 0.0033 'International Tables Vol C Tables 4.2.6.8 and 6.1.1.4'
O O 0.0106 0.0060 'International Tables Vol C Tables 4.2.6.8 and 6.1.1.4'

loop_
_geom_angle_atom_site_label_1
_geom_angle_atom_site_label_2
_geom_angle_atom_site_label_3
_geom_angle_site_symmetry_1
_geom_angle_site_symmetry_3
_geom_angle
_geom_angle_publ_flag
C1C N1C C7C . . 125.0(4) ?
C1C N1C C10C . . 123.3(4) ?
C7C N1C C10C . . 111.6(4) ?
C9C N2C C8C . . 111.6(4) ?
C9C N2C H2CA . . 109(3) ?
C8C N2C H2CA . . 111(3) ?
C9C N2C H2CB . . 113(3) ?
C8C N2C H2CB . . 108(3) ?
H2CA N2C H2CB . . 105(4) ?
O1C N3C O2C . . 123.3(6) ?
O1C N3C C4C . . 120.2(6) ?
O2C N3C C4C . . 116.5(6) ?
N1C C1C C2C . . 121.3(5) ?
N1C C1C C6C . . 122.0(5) ?
C2C C1C C6C . . 116.7(4) ?
C3C C2C C1C . . 120.9(5) ?
C3C C2C H2C . . 119.6 ?
C1C C2C H2C . . 119.6 ?
C4C C3C C2C . . 119.6(5) ?
C4C C3C H3C . . 120.2 ?
C2C C3C H3C . . 120.2 ?
C5C C4C C3C . . 120.6(5) ?
C5C C4C N3C . . 121.3(6) ?
C3C C4C N3C . . 118.1(6) ?
C4C C5C C6C . . 119.9(5) ?
C4C C5C H5C . . 120.1 ?
C6C C5C H5C . . 120.1 ?
C5C C6C C1C . . 122.3(5) ?
C5C C6C H6C . . 118.9 ?
C1C C6C H6C . . 118.9 ?
N1C C7C C8C . . 110.3(4) ?
N1C C7C H7CA . . 109.6 ?
C8C C7C H7CA . . 109.6 ?
N1C C7C H7CB . . 109.6 ?
C8C C7C H7CB . . 109.6 ?
H7CA C7C H7CB . . 108.1 ?
N2C C8C C7C . . 110.4(4) ?
N2C C8C H8CA . . 109.6 ?
C7C C8C H8CA . . 109.6 ?
N2C C8C H8CB . . 109.6 ?
C7C C8C H8CB . . 109.6 ?
H8CA C8C H8CB . . 108.1 ?
N2C C9C C10C . . 110.1(4) ?
N2C C9C H9CA . . 109.6 ?
C10C C9C H9CA . . 109.6 ?
N2C C9C H9CB . . 109.6 ?
C10C C9C H9CB . . 109.6 ?
H9CA C9C H9CB . . 108.2 ?
N1C C10C C9C . . 110.2(4) ?
N1C C10C H10A . . 109.6 ?
C9C C10C H10A . . 109.6 ?
N1C C10C H10B . . 109.6 ?
C9C C10C H10B . . 109.6 ?
H10A C10C H10B . . 108.1 ?
C12D C11D C16D . . 118.9(4) ?
C12D C11D C17D . . 120.9(4) ?
C16D C11D C17D . . 120.2(4) ?
C11D C12D C13D . . 120.7(4) ?
C11D C12D H12D . . 119.7 ?
C13D C12D H12D . . 119.7 ?
C14D C13D C12D . . 118.2(5) ?
C14D C13D H13D . . 120.9 ?
C12D C13D H13D . . 120.9 ?
C15D C14D C13D . . 122.9(5) ?
C15D C14D F1D . . 119.7(5) ?
C13D C14D F1D . . 117.4(5) ?
C14D C15D C16D . . 118.7(5) ?
C14D C15D H15D . . 120.7 ?
C16D C15D H15D . . 120.7 ?
C15D C16D C11D . . 120.6(4) ?
C15D C16D H16D . . 119.7 ?
C11D C16D H16D . . 119.7 ?
O3D C17D O4D . . 123.9(4) ?
O3D C17D C11D . . 118.3(4) ?
O4D C17D C11D . . 117.8(4) ?
C1B N1B C10B . . 125.1(4) ?
C1B N1B C7B . . 123.7(4) ?
C10B N1B C7B . . 111.1(4) ?
C8B N2B C9B . . 112.3(3) ?
C8B N2B H2BA . . 113(3) ?
C9B N2B H2BA . . 106(3) ?
C8B N2B H2BB . . 110(3) ?
C9B N2B H2BB . . 109(3) ?
H2BA N2B H2BB . . 107(4) ?
O2B N3B O1B . . 122.8(5) ?
O2B N3B C4B . . 118.7(5) ?
O1B N3B C4B . . 118.5(5) ?
N1B C1B C2B . . 121.0(5) ?
N1B C1B C6B . . 122.0(5) ?
C2B C1B C6B . . 117.0(4) ?
C3B C2B C1B . . 121.2(5) ?
C3B C2B H2B . . 119.4 ?
C1B C2B H2B . . 119.4 ?
C4B C3B C2B . . 120.2(5) ?
C4B C3B H3B . . 119.9 ?
C2B C3B H3B . . 119.9 ?
C3B C4B C5B . . 120.3(4) ?
C3B C4B N3B . . 119.5(6) ?
C5B C4B N3B . . 120.2(5) ?
C6B C5B C4B . . 120.3(5) ?
C6B C5B H5B . . 119.9 ?
C4B C5B H5B . . 119.9 ?
C5B C6B C1B . . 121.1(5) ?
C5B C6B H6B . . 119.5 ?
C1B C6B H6B . . 119.5 ?
N1B C7B C8B . . 110.2(4) ?
N1B C7B H7BA . . 109.6 ?
C8B C7B H7BA . . 109.6 ?
N1B C7B H7BB . . 109.6 ?
C8B C7B H7BB . . 109.6 ?
H7BA C7B H7BB . . 108.1 ?
N2B C8B C7B . . 110.0(4) ?
N2B C8B H8BA . . 109.7 ?
C7B C8B H8BA . . 109.7 ?
N2B C8B H8BB . . 109.7 ?
C7B C8B H8BB . . 109.7 ?
H8BA C8B H8BB . . 108.2 ?
N2B C9B C10B . . 109.4(4) ?
N2B C9B H9BA . . 109.8 ?
C10B C9B H9BA . . 109.8 ?
N2B C9B H9BB . . 109.8 ?
C10B C9B H9BB . . 109.8 ?
H9BA C9B H9BB . . 108.2 ?
N1B C10B C9B . . 110.4(4) ?
N1B C10B H10C . . 109.6 ?
C9B C10B H10C . . 109.6 ?
N1B C10B H10D . . 109.6 ?
C9B C10B H10D . . 109.6 ?
H10C C10B H10D . . 108.1 ?
C12A C11A C16A . . 118.0(4) ?
C12A C11A C17A . . 121.4(4) ?
C16A C11A C17A . . 120.5(4) ?
C15A C16A C11A . . 121.8(4) ?
C15A C16A H16A . . 119.1 ?
C11A C16A H16A . . 119.1 ?
C14A C15A C16A . . 117.6(5) ?
C14A C15A H15A . . 121.2 ?
C16A C15A H15A . . 121.2 ?
C15A C14A F1A . . 118.7(5) ?
C15A C14A C13A . . 123.8(5) ?
F1A C14A C13A . . 117.6(5) ?
C14A C13A C12A . . 117.7(5) ?
C14A C13A H13A . . 121.1 ?
C12A C13A H13A . . 121.1 ?
C11A C12A C13A . . 121.1(4) ?
C11A C12A H12A . . 119.5 ?
C13A C12A H12A . . 119.5 ?
O3A C17A O4A . . 123.3(4) ?
O3A C17A C11A . . 118.9(4) ?
O4A C17A C11A . . 117.8(4) ?
H5A O5 H5D . . 110(5) ?
H6A O6 H6D . . 98(7) ?
H7A O7 H7B . . 115(7) ?

loop_
_geom_bond_atom_site_label_1
_geom_bond_atom_site_label_2
_geom_bond_site_symmetry_2
_geom_bond_distance
_geom_bond_publ_flag
O1C N3C . 1.203(6) ?
O2C N3C . 1.237(6) ?
N1C C1C . 1.368(5) ?
N1C C7C . 1.449(5) ?
N1C C10C . 1.454(5) ?
N2C C9C . 1.474(6) ?
N2C C8C . 1.478(6) ?
N2C H2CA . 0.897(19) ?
N2C H2CB . 0.869(19) ?
N3C C4C . 1.460(6) ?
C1C C2C . 1.391(5) ?
C1C C6C . 1.391(5) ?
C2C C3C . 1.382(6) ?
C2C H2C . 0.9300 ?
C3C C4C . 1.368(6) ?
C3C H3C . 0.9300 ?
C4C C5C . 1.354(6) ?
C5C C6C . 1.355(5) ?
C5C H5C . 0.9300 ?
C6C H6C . 0.9300 ?
C7C C8C . 1.495(5) ?
C7C H7CA . 0.9700 ?
C7C H7CB . 0.9700 ?
C8C H8CA . 0.9700 ?
C8C H8CB . 0.9700 ?
C9C C10C . 1.493(6) ?
C9C H9CA . 0.9700 ?
C9C H9CB . 0.9700 ?
C10C H10A . 0.9700 ?
C10C H10B . 0.9700 ?
F1D C14D . 1.368(5) ?
O3D C17D . 1.247(4) ?
O4D C17D . 1.260(5) ?
C11D C12D . 1.376(5) ?
C11D C16D . 1.377(5) ?
C11D C17D . 1.514(6) ?
C12D C13D . 1.381(6) ?
C12D H12D . 0.9300 ?
C13D C14D . 1.356(6) ?
C13D H13D . 0.9300 ?
C14D C15D . 1.350(6) ?
C15D C16D . 1.375(6) ?
C15D H15D . 0.9300 ?
C16D H16D . 0.9300 ?
O2B N3B . 1.216(5) ?
O1B N3B . 1.236(5) ?
N1B C1B . 1.365(5) ?
N1B C10B . 1.449(5) ?
N1B C7B . 1.464(5) ?
N2B C8B . 1.470(5) ?
N2B C9B . 1.483(5) ?
N2B H2BA . 0.875(18) ?
N2B H2BB . 0.892(18) ?
N3B C4B . 1.456(6) ?
C1B C2B . 1.398(6) ?
C1B C6B . 1.402(5) ?
C2B C3B . 1.372(5) ?
C2B H2B . 0.9300 ?
C3B C4B . 1.363(6) ?
C3B H3B . 0.9300 ?
C4B C5B . 1.369(6) ?
C5B C6B . 1.369(5) ?
C5B H5B . 0.9300 ?
C6B H6B . 0.9300 ?
C7B C8B . 1.505(5) ?
C7B H7BA . 0.9700 ?
C7B H7BB . 0.9700 ?
C8B H8BA . 0.9700 ?
C8B H8BB . 0.9700 ?
C9B C10B . 1.508(5) ?
C9B H9BA . 0.9700 ?
C9B H9BB . 0.9700 ?
C10B H10C . 0.9700 ?
C10B H10D . 0.9700 ?
F1A C14A . 1.363(5) ?
O4A C17A . 1.257(5) ?
O3A C17A . 1.245(4) ?
C11A C12A . 1.379(5) ?
C11A C16A . 1.386(5) ?
C11A C17A . 1.499(6) ?
C16A C15A . 1.380(6) ?
C16A H16A . 0.9300 ?
C15A C14A . 1.346(6) ?
C15A H15A . 0.9300 ?
C14A C13A . 1.365(6) ?
C13A C12A . 1.387(6) ?
C13A H13A . 0.9300 ?
C12A H12A . 0.9300 ?
O5 H5A . 0.843(19) ?
O5 H5D . 0.833(19) ?
O6 H6A . 0.84(2) ?
O6 H6D . 0.84(2) ?
O7 H7A . 0.83(2) ?
O7 H7B . 0.83(2) ?

loop_
_geom_hbond_atom_site_label_D
_geom_hbond_atom_site_label_H
_geom_hbond_atom_site_label_A
_geom_hbond_site_symmetry_A
_geom_hbond_distance_DH
_geom_hbond_distance_HA
_geom_hbond_distance_DA
_geom_hbond_angle_DHA
_geom_hbond_publ_flag
N2C H2CA O3D . 0.897(19) 1.84(2) 2.733(5) 176(4) yes
N2C H2CB O4A 1_655 0.869(19) 1.87(2) 2.726(5) 166(4) yes
C3C H3C O1C 3 0.93 2.62 3.261(7) 126 yes
C9C H9CA O5 . 0.97 2.51 3.332(6) 142 yes
C9C H9CB O2B . 0.97 2.53 3.401(6) 149 yes
C15D H15D F1A 4_765 0.93 2.52 3.369(5) 152 yes
N2B H2BA O4D 1_455 0.875(18) 1.92(2) 2.764(5) 163(4) yes
N2B H2BB O3A . 0.892(18) 1.86(2) 2.739(5) 169(4) yes
C3B H3B F1D 3_655 0.93 2.63 3.436(6) 145 yes
C8B H8BA O1C . 0.97 2.53 3.437(6) 155 yes
C8B H8BB O6 3 0.97 2.49 3.182(6) 129 yes
C15A H15A F1D 4_466 0.93 2.48 3.310(5) 149 yes
O5 H5A O3A 2 0.843(19) 1.96(2) 2.794(4) 172(5) yes
O5 H5D O4D . 0.833(19) 1.95(2) 2.778(5) 175(5) yes
O6 H6A O4A 3 0.84(2) 2.04(4) 2.795(6) 149(7) yes
O6 H6D O7 . 0.84(2) 1.91(2) 2.744(7) 174(8) yes
O7 H7A O3D . 0.83(2) 1.99(3) 2.794(5) 163(7) yes
O7 H7B O5 3_665 0.83(2) 1.93(2) 2.759(6) 172(7) yes

loop_
_geom_torsion_atom_site_label_1
_geom_torsion_atom_site_label_2
_geom_torsion_atom_site_label_3
_geom_torsion_atom_site_label_4
_geom_torsion_site_symmetry_1
_geom_torsion_site_symmetry_2
_geom_torsion_site_symmetry_3
_geom_torsion_site_symmetry_4
_geom_torsion
_geom_torsion_publ_flag
C7C N1C C1C C2C . . . . 8.1(7) ?
C10C N1C C1C C2C . . . . -175.0(5) ?
C7C N1C C1C C6C . . . . -172.0(4) ?
C10C N1C C1C C6C . . . . 4.9(7) ?
N1C C1C C2C C3C . . . . 178.4(4) ?
C6C C1C C2C C3C . . . . -1.6(7) ?
C1C C2C C3C C4C . . . . 0.3(7) ?
C2C C3C C4C C5C . . . . 1.3(8) ?
C2C C3C C4C N3C . . . . -178.2(4) ?
O1C N3C C4C C5C . . . . -179.5(5) ?
O2C N3C C4C C5C . . . . -0.4(7) ?
O1C N3C C4C C3C . . . . -0.1(7) ?
O2C N3C C4C C3C . . . . 179.0(5) ?
C3C C4C C5C C6C . . . . -1.4(7) ?
N3C C4C C5C C6C . . . . 178.0(4) ?
C4C C5C C6C C1C . . . . 0.0(7) ?
N1C C1C C6C C5C . . . . -178.5(4) ?
C2C C1C C6C C5C . . . . 1.4(7) ?
C1C N1C C7C C8C . . . . -124.1(5) ?
C10C N1C C7C C8C . . . . 58.7(5) ?
C9C N2C C8C C7C . . . . 55.0(5) ?
N1C C7C C8C N2C . . . . -55.7(5) ?
C8C N2C C9C C10C . . . . -55.5(5) ?
C1C N1C C10C C9C . . . . 123.4(5) ?
C7C N1C C10C C9C . . . . -59.4(6) ?
N2C C9C C10C N1C . . . . 56.9(6) ?
C16D C11D C12D C13D . . . . -1.1(8) ?
C17D C11D C12D C13D . . . . 178.1(5) ?
C11D C12D C13D C14D . . . . 0.8(8) ?
C12D C13D C14D C15D . . . . -0.1(9) ?
C12D C13D C14D F1D . . . . -179.0(5) ?
C13D C14D C15D C16D . . . . -0.3(9) ?
F1D C14D C15D C16D . . . . 178.6(4) ?
C14D C15D C16D C11D . . . . -0.1(8) ?
C12D C11D C16D C15D . . . . 0.8(7) ?
C17D C11D C16D C15D . . . . -178.5(5) ?
C12D C11D C17D O3D . . . . -2.2(7) ?
C16D C11D C17D O3D . . . . 177.0(4) ?
C12D C11D C17D O4D . . . . 178.6(4) ?
C16D C11D C17D O4D . . . . -2.2(7) ?
C10B N1B C1B C2B . . . . 167.7(4) ?
C7B N1B C1B C2B . . . . -17.0(7) ?
C10B N1B C1B C6B . . . . -10.8(7) ?
C7B N1B C1B C6B . . . . 164.5(5) ?
N1B C1B C2B C3B . . . . -178.7(4) ?
C6B C1B C2B C3B . . . . -0.1(7) ?
C1B C2B C3B C4B . . . . 0.4(7) ?
C2B C3B C4B C5B . . . . -0.7(7) ?
C2B C3B C4B N3B . . . . 178.8(4) ?
O2B N3B C4B C3B . . . . 178.9(5) ?
O1B N3B C4B C3B . . . . -0.7(7) ?
O2B N3B C4B C5B . . . . -1.6(7) ?
O1B N3B C4B C5B . . . . 178.8(5) ?
C3B C4B C5B C6B . . . . 0.6(7) ?
N3B C4B C5B C6B . . . . -178.9(4) ?
C4B C5B C6B C1B . . . . -0.3(7) ?
N1B C1B C6B C5B . . . . 178.6(4) ?
C2B C1B C6B C5B . . . . 0.0(6) ?
C1B N1B C7B C8B . . . . -116.6(5) ?
C10B N1B C7B C8B . . . . 59.3(5) ?
C9B N2B C8B C7B . . . . 55.5(5) ?
N1B C7B C8B N2B . . . . -56.2(5) ?
C8B N2B C9B C10B . . . . -55.5(5) ?
C1B N1B C10B C9B . . . . 116.0(5) ?
C7B N1B C10B C9B . . . . -59.8(5) ?
N2B C9B C10B N1B . . . . 56.8(5) ?
C12A C11A C16A C15A . . . . -1.5(7) ?
C17A C11A C16A C15A . . . . 178.1(5) ?
C11A C16A C15A C14A . . . . 1.1(8) ?
C16A C15A C14A F1A . . . . 179.4(5) ?
C16A C15A C14A C13A . . . . 0.1(9) ?
C15A C14A C13A C12A . . . . -0.8(9) ?
F1A C14A C13A C12A . . . . 179.8(5) ?
C16A C11A C12A C13A . . . . 0.6(7) ?
C17A C11A C12A C13A . . . . -178.9(5) ?
C14A C13A C12A C11A . . . . 0.4(8) ?
C12A C11A C17A O3A . . . . 8.3(7) ?
C16A C11A C17A O3A . . . . -171.2(4) ?
C12A C11A C17A O4A . . . . -174.1(4) ?
C16A C11A C17A O4A . . . . 6.4(7) ?
